data_2013402
loop_
_publ_author_name
' Philip J. Cox'

_publ_section_title
;
 4-Bromo-2-(hydroxymethyl)phenol: helical hydrogen bonding,
 <i>R</i>_<b>2</b>^<b>2</b>(12) rings and
 C---H&#x00B7;&#x00B7;&#x00B7;\p interactions
;
_journal_issue 9
_journal_name_full 'Acta Crystallographica Section C'
_journal_page_first o512
_journal_page_last o513
_journal_paper_doi 10.1107/S0108270103013635
_journal_volume 59
_journal_year 2003
_chemical_formula_iupac 'C7 H7 Br O2'
_chemical_formula_moiety 'C7 H7 Br O2'
_chemical_formula_sum 'C7 H7 Br O2'
_chemical_formula_weight 203.04
_chemical_name_common '5-Bromo-2-hydroxybenzyl alcohol'
_chemical_name_systematic
;
 4-Bromo-2-hydroxymethyl-phenol
;
_space_group_IT_number 14
_symmetry_cell_setting monoclinic
_symmetry_space_group_name_Hall '-P 2ybc'
_symmetry_space_group_name_H-M 'P 1 21/c 1'
_atom_sites_solution_hydrogens geom
_atom_sites_solution_primary direct
_atom_sites_solution_secondary difmap
_audit_creation_method SHELXL-97
_cell_angle_alpha 90.00
_cell_angle_beta 100.364(2)
_cell_angle_gamma 90.00
_cell_formula_units_Z 4
_cell_length_a 16.3632(5)
_cell_length_b 5.3329(2)
_cell_length_c 8.4108(3)
_cell_measurement_reflns_used 3029
_cell_measurement_temperature 120(2)
_cell_measurement_theta_max 27.48
_cell_measurement_theta_min 2.91
_cell_volume 721.98(4)
_computing_cell_refinement 'DENZO and COLLECT'
_computing_data_collection
;
DENZO (Otwinowski & Minor, 1997) and COLLECT (Hooft, 1998)
;
_computing_data_reduction 'DENZO and COLLECT'
_computing_molecular_graphics 'ORTEP-3 for Windows (Farrugia, 1997)'
_computing_publication_material SHELXL97
_computing_structure_refinement 'SHELXL97 (Sheldrick, 1997)'
_computing_structure_solution 'SIR97 (Altomare et al., 1999)'
_diffrn_ambient_temperature 120(2)
_diffrn_detector_area_resol_mean 9.091
_diffrn_measured_fraction_theta_full 0.979
_diffrn_measured_fraction_theta_max 0.979
_diffrn_measurement_device_type
;
Enraf Nonius KappaCCD area detector
;
_diffrn_measurement_method
;
\f and \w scans to fill Ewald sphere
;
_diffrn_radiation_monochromator graphite
_diffrn_radiation_source
;
Enraf Nonius FR591 rotating anode
;
_diffrn_radiation_type MoK\a
_diffrn_radiation_wavelength 0.71073
_diffrn_reflns_av_R_equivalents 0.067
_diffrn_reflns_av_sigmaI/netI 0.048
_diffrn_reflns_limit_h_max 20
_diffrn_reflns_limit_h_min -20
_diffrn_reflns_limit_k_max 6
_diffrn_reflns_limit_k_min -6
_diffrn_reflns_limit_l_max 10
_diffrn_reflns_limit_l_min -10
_diffrn_reflns_number 5019
_diffrn_reflns_theta_full 27.48
_diffrn_reflns_theta_max 27.48
_diffrn_reflns_theta_min 3.80
_diffrn_standards_decay_% negligible
_diffrn_standards_number 0
_exptl_absorpt_coefficient_mu 5.623
_exptl_absorpt_correction_T_max 0.431
_exptl_absorpt_correction_T_min 0.212
_exptl_absorpt_correction_type multi-scan
_exptl_absorpt_process_details '(SORTAV; Blessing, 1995, 1997)'
_exptl_crystal_colour colourless
_exptl_crystal_density_diffrn 1.868
_exptl_crystal_density_method 'not measured'
_exptl_crystal_description rod
_exptl_crystal_F_000 400
_exptl_crystal_size_max 0.40
_exptl_crystal_size_mid 0.24
_exptl_crystal_size_min 0.18
_refine_diff_density_max 1.171
_refine_diff_density_min -1.394
_refine_ls_extinction_method none
_refine_ls_goodness_of_fit_ref 1.04
_refine_ls_hydrogen_treatment refall
_refine_ls_matrix_type full
_refine_ls_number_parameters 119
_refine_ls_number_reflns 1614
_refine_ls_number_restraints 0
_refine_ls_restrained_S_all 1.04
_refine_ls_R_factor_all 0.0471
_refine_ls_R_factor_gt 0.0417
_refine_ls_shift/su_max 0.001
_refine_ls_shift/su_mean 0.000
_refine_ls_structure_factor_coef Fsqd
_refine_ls_weighting_details 'calc w=1/[\s^2^(Fo^2^)+(0.074P)^2^+0.392P] where P=(Fo^2^+2Fc^2^)/3'
_refine_ls_weighting_scheme calc
_refine_ls_wR_factor_gt 0.1098
_refine_ls_wR_factor_ref 0.1144
_reflns_number_gt 1430
_reflns_number_total 1614
_reflns_threshold_expression I>2\s(I)
_cod_data_source_file bm1532.cif
_cod_data_source_block I
_cod_depositor_comments
;
The following automatic conversions were performed:
'_symmetry_cell_setting' value 'Monoclinic' changed to 'monoclinic'
according to '/home/saulius/struct/CIF-dictionaries/cif_core.dic'
dictionary named 'cif_core.dic' version 2.4.1 from
2010-06-29.

'_geom_bond_publ_flag' value 'YES' changed to 'yes' according
to '/home/saulius/struct/CIF-dictionaries/cif_core.dic' dictionary named
'cif_core.dic' version 2.4.1 from 2010-06-29 (4
times).

'_geom_bond_publ_flag' value 'NO' changed to 'no' according to
'/home/saulius/struct/CIF-dictionaries/cif_core.dic' dictionary named
'cif_core.dic' version 2.4.1 from 2010-06-29 (13 times).

Automatic conversion script
Id: cif_fix_enum 1527 2010-12-29 10:47:43Z saulius 

The following automatic conversions were performed:

'_symmetry_cell_setting' value 'Monoclinic' changed to 'monoclinic'
according to /home/saulius/struct/CIF-dictionaries/cif_core.dic
dictionary named 'cif_core.dic' version 2.4.1 from
2010-06-29.

'_geom_bond_publ_flag' value 'YES' changed to 'yes'
according to /home/saulius/struct/CIF-dictionaries/cif_core.dic
dictionary named 'cif_core.dic' version 2.4.1 from 2010-06-29 (4
times).

'_geom_bond_publ_flag' value 'NO' changed to 'no' according
to /home/saulius/struct/CIF-dictionaries/cif_core.dic dictionary
named 'cif_core.dic' version 2.4.1 from 2010-06-29 (13
times).

'_geom_angle_publ_flag' value 'NO' changed to 'no' according
to /home/saulius/struct/CIF-dictionaries/cif_core.dic dictionary
named 'cif_core.dic' version 2.4.1 from 2010-06-29 (26
times).

'_geom_torsion_publ_flag' value 'NO' changed to 'no'
according to /home/saulius/struct/CIF-dictionaries/cif_core.dic
dictionary named 'cif_core.dic' version 2.4.1 from 2010-06-29 (13
times).

'_geom_torsion_publ_flag' value 'YES' changed to 'yes'
according to /home/saulius/struct/CIF-dictionaries/cif_core.dic
dictionary named 'cif_core.dic' version 2.4.1 from 2010-06-29 (2
times).

Automatic conversion script
Id: cif_fix_values 1715 2011-07-08 13:25:40Z adriana 
;
_cod_original_sg_symbol_H-M 'P 21/c'
_cod_database_code 2013402
_cod_database_fobs_code 2013402

loop_
_symmetry_equiv_pos_as_xyz
'x, y, z'
'-x, y+1/2, -z+1/2'
'-x, -y, -z'
'x, -y-1/2, z-1/2'

loop_
_atom_site_label
_atom_site_fract_x
_atom_site_fract_y
_atom_site_fract_z
_atom_site_U_iso_or_equiv
_atom_site_adp_type
_atom_site_calc_flag
_atom_site_refinement_flags
_atom_site_occupancy
_atom_site_disorder_assembly
_atom_site_disorder_group
_atom_site_type_symbol
Br1 0.06742(2) 0.23305(6) 0.85762(4) 0.02832(18) Uani d . 1 . . Br
O1 0.40099(14) -0.1916(4) 1.1577(3) 0.0183(4) Uani d . 1 . . O
H1 0.399(2) -0.317(7) 1.224(4) 0.020(9) Uiso d . 1 . . H
O2 0.43380(13) 0.0820(4) 0.8520(2) 0.0173(4) Uani d . 1 . . O
H2 0.480(2) 0.118(8) 0.870(5) 0.028(10) Uiso d . 1 . . H
C1 0.32411(16) -0.1025(5) 1.0901(3) 0.0144(5) Uani d . 1 . . C
C2 0.32050(16) 0.1128(5) 0.9944(3) 0.0138(5) Uani d . 1 . . C
C3 0.2431(2) 0.2091(6) 0.9268(3) 0.0169(6) Uani d . 1 . . C
H3 0.2402(19) 0.357(7) 0.859(4) 0.019(8) Uiso d . 1 . . H
C4 0.17083(17) 0.0914(5) 0.9541(3) 0.0187(6) Uani d . 1 . . C
C5 0.17422(18) -0.1219(6) 1.0472(3) 0.0192(6) Uani d . 1 . . C
H5 0.125(2) -0.193(6) 1.067(4) 0.016(8) Uiso d . 1 . . H
C6 0.2515(2) -0.2198(5) 1.1170(4) 0.0188(6) Uani d . 1 . . C
H6 0.250(2) -0.349(7) 1.182(4) 0.022(9) Uiso d . 1 . . H
C7 0.3979(2) 0.2361(5) 0.9623(3) 0.0141(6) Uani d . 1 . . C
H7A 0.3861(19) 0.394(7) 0.915(4) 0.019(8) Uiso d . 1 . . H
H7B 0.438(3) 0.260(5) 1.059(5) 0.021(10) Uiso d . 1 . . H

loop_
_atom_site_aniso_label
_atom_site_aniso_U_11
_atom_site_aniso_U_22
_atom_site_aniso_U_33
_atom_site_aniso_U_12
_atom_site_aniso_U_13
_atom_site_aniso_U_23
Br1 0.0174(3) 0.0376(3) 0.0267(2) 0.00236(11) -0.00499(16) 0.00646(11)
O1 0.0177(11) 0.0177(10) 0.0186(10) 0.0039(9) 0.0009(8) 0.0078(8)
O2 0.0179(10) 0.0231(11) 0.0105(9) -0.0034(8) 0.0016(7) -0.0052(7)
C1 0.0194(12) 0.0141(13) 0.0090(11) 0.0009(10) 0.0011(9) -0.0031(9)
C2 0.0196(12) 0.0141(13) 0.0071(11) -0.0004(10) 0.0009(9) -0.0032(9)
C3 0.0220(16) 0.0166(13) 0.0109(12) 0.0012(11) -0.0003(11) -0.0012(10)
C4 0.0178(13) 0.0245(14) 0.0118(12) 0.0020(11) -0.0028(10) -0.0032(10)
C5 0.0185(13) 0.0214(15) 0.0180(13) -0.0052(11) 0.0042(10) -0.0034(11)
C6 0.0251(17) 0.0138(13) 0.0166(14) -0.0032(11) 0.0012(12) 0.0008(10)
C7 0.0201(16) 0.0126(13) 0.0083(12) 0.0005(9) -0.0012(11) -0.0014(9)

loop_
_atom_type_symbol
_atom_type_description
_atom_type_scat_dispersion_real
_atom_type_scat_dispersion_imag
_atom_type_scat_source
C C 0.0033 0.0016 'International Tables Vol C Tables 4.2.6.8 and 6.1.1.4'
H H 0.0000 0.0000 'International Tables Vol C Tables 4.2.6.8 and 6.1.1.4'
O O 0.0106 0.0060 'International Tables Vol C Tables 4.2.6.8 and 6.1.1.4'
Br Br -0.2901 2.4595 'International Tables Vol C Tables 4.2.6.8 and 6.1.1.4'

loop_
_geom_angle_atom_site_label_1
_geom_angle_atom_site_label_2
_geom_angle_atom_site_label_3
_geom_angle
_geom_angle_publ_flag
C1 O1 H1 113(2) no
C7 O2 H2 103(3) no
O1 C1 C6 121.5(3) no
O1 C1 C2 117.7(2) no
C6 C1 C2 120.8(3) no
C3 C2 C1 118.7(2) no
C3 C2 C7 120.2(2) no
C1 C2 C7 121.1(2) no
C2 C3 C4 120.2(3) no
C2 C3 H3 119.0(18) no
C4 C3 H3 120.7(18) no
C5 C4 C3 121.2(3) no
C5 C4 Br1 120.9(2) no
C3 C4 Br1 117.9(2) no
C4 C5 C6 119.3(3) no
C4 C5 H5 120(2) no
C6 C5 H5 121(2) no
C1 C6 C5 119.8(3) no
C1 C6 H6 125(2) no
C5 C6 H6 115(2) no
O2 C7 C2 108.8(2) no
O2 C7 H7A 108(2) no
C2 C7 H7A 111(2) no
O2 C7 H7B 109(2) no
C2 C7 H7B 112(2) no
H7A C7 H7B 107(3) no

loop_
_geom_bond_atom_site_label_1
_geom_bond_atom_site_label_2
_geom_bond_site_symmetry_2
_geom_bond_distance
_geom_bond_publ_flag
Br1 C4 . 1.897(3) yes
O1 C1 . 1.369(3) yes
O1 H1 . 0.87(4) no
O2 C7 . 1.441(3) yes
O2 H2 . 0.76(4) no
C1 C6 . 1.396(4) no
C1 C2 . 1.397(4) no
C2 C3 . 1.390(4) no
C2 C7 . 1.494(4) yes
C3 C4 . 1.394(4) no
C3 H3 . 0.97(4) no
C4 C5 . 1.377(4) no
C5 C6 . 1.397(5) no
C5 H5 . 0.93(4) no
C6 H6 . 0.88(4) no
C7 H7A . 0.94(4) no
C7 H7B . 0.96(5) no

loop_
_geom_hbond_atom_site_label_D
_geom_hbond_atom_site_label_H
_geom_hbond_atom_site_label_A
_geom_hbond_site_symmetry_A
_geom_hbond_distance_DH
_geom_hbond_distance_HA
_geom_hbond_distance_DA
_geom_hbond_angle_DHA
O1 H1 O2 4_556 .88(4) 1.81(4) 2.642(3) 159(3)
O2 H2 O1 3_657 .77(3) 2.04(3) 2.781(3) 162(4)
C3 H3 Cg 4_554 .97(3) 2.97(3) 3.768(3) 141(3)
C6 H6 Cg 4_545 .88(4) 2.97(3) 3.717(3) 144(3)

loop_
_geom_torsion_atom_site_label_1
_geom_torsion_atom_site_label_2
_geom_torsion_atom_site_label_3
_geom_torsion_atom_site_label_4
_geom_torsion
_geom_torsion_publ_flag
O1 C1 C2 C3 -178.9(2) no
C6 C1 C2 C3 0.3(4) no
O1 C1 C2 C7 2.1(3) no
C6 C1 C2 C7 -178.7(2) no
C1 C2 C3 C4 -0.2(4) no
C7 C2 C3 C4 178.8(2) no
C2 C3 C4 C5 -0.3(4) no
C2 C3 C4 Br1 -179.9(2) no
C3 C4 C5 C6 0.8(4) no
Br1 C4 C5 C6 -179.7(2) no
O1 C1 C6 C5 179.4(3) no
C2 C1 C6 C5 0.2(4) no
C4 C5 C6 C1 -0.8(4) no
C3 C2 C7 O2 -106.5(3) yes
C1 C2 C7 O2 72.5(3) yes

loop_
_cod_related_entry_id
_cod_related_entry_database
_cod_related_entry_code
1 ChemSpider 67879
